data_2216705
loop_
_publ_author_name
'Shun-Li Li'
'Jie Liu'
'Jian-Fang Ma'

_publ_section_title
;
 An organotin coordination polymer formed from
 1,4-bis(pyridin-3-ylmethoxy)benzene and dibenzyldichlorostannane
;
_journal_coeditor_code OM2174
_journal_issue 12
_journal_name_full 'Acta Crystallographica Section E'
_journal_page_first m3050
_journal_page_last m3050
_journal_paper_doi 10.1107/S1600536807057613
_journal_volume 63
_journal_year 2007
_chemical_formula_iupac '[Sn Cl2 (C7 H7)2 (C18 H16 N2 O2)]'
_chemical_formula_moiety 'C32 H30 Cl2 N2 O2 Sn'
_chemical_formula_sum 'C32 H30 Cl2 N2 O2 Sn'
_chemical_formula_weight 664.17
_chemical_name_systematic catena-poly[[dibenzyldichloridotin(IV)]-\m-1,4-bis(pyridin-3-ylmethoxy)benzene]
_space_group_IT_number 14
_symmetry_cell_setting monoclinic
_symmetry_space_group_name_Hall '-P 2ybc'
_symmetry_space_group_name_H-M 'P 1 21/c 1'
_atom_sites_solution_hydrogens geom
_atom_sites_solution_primary direct
_atom_sites_solution_secondary difmap
_audit_creation_method SHELXL-97
_cell_angle_alpha 90
_cell_angle_beta 90.0980(10)
_cell_angle_gamma 90
_cell_formula_units_Z 2
_cell_length_a 7.2380(5)
_cell_length_b 14.3560(9)
_cell_length_c 14.6290(9)
_cell_measurement_temperature 293(2)
_cell_measurement_theta_max 28.45
_cell_measurement_theta_min 1.99
_cell_volume 1520.08(17)
_computing_cell_refinement 'SMART (Bruker, 1997)'
_computing_data_collection 'SMART (Bruker, 1997)'
_computing_data_reduction 'SAINT  (Bruker, 1999)'
_computing_molecular_graphics 'SHELXTL-Plus (Sheldrick, 1990)'
_computing_publication_material 'SHELXL97 (Sheldrick, 1997)'
_computing_structure_refinement 'SHELXL97 (Sheldrick, 1997)'
_computing_structure_solution 'SHELXS97 (Sheldrick, 1997)'
_diffrn_ambient_temperature 293(2)
_diffrn_measured_fraction_theta_full 0.997
_diffrn_measured_fraction_theta_max 0.927
_diffrn_measurement_device_type 'Bruker APEX CCD area-detector'
_diffrn_measurement_method '\w scans'
_diffrn_radiation_monochromator graphite
_diffrn_radiation_source 'fine-focus sealed tube'
_diffrn_radiation_type MoK\a
_diffrn_radiation_wavelength 0.71069
_diffrn_reflns_av_R_equivalents 0.0318
_diffrn_reflns_av_sigmaI/netI 0.0342
_diffrn_reflns_limit_h_max 9
_diffrn_reflns_limit_h_min -5
_diffrn_reflns_limit_k_max 18
_diffrn_reflns_limit_k_min -18
_diffrn_reflns_limit_l_max 16
_diffrn_reflns_limit_l_min -18
_diffrn_reflns_number 9019
_diffrn_reflns_theta_full 25.00
_diffrn_reflns_theta_max 28.45
_diffrn_reflns_theta_min 1.99
_diffrn_standards_number 0
_exptl_absorpt_coefficient_mu 1.047
_exptl_absorpt_correction_T_max 0.746
_exptl_absorpt_correction_T_min 0.678
_exptl_absorpt_correction_type multi-scan
_exptl_absorpt_process_details '(SADABS; Sheldrick, 1996)'
_exptl_crystal_colour colorless
_exptl_crystal_density_diffrn 1.451
_exptl_crystal_density_method 'not measured'
_exptl_crystal_description block
_exptl_crystal_F_000 672
_exptl_crystal_size_max 0.38
_exptl_crystal_size_mid 0.33
_exptl_crystal_size_min 0.28
_refine_diff_density_max 0.312
_refine_diff_density_min -0.801
_refine_ls_extinction_method none
_refine_ls_goodness_of_fit_ref 1.061
_refine_ls_hydrogen_treatment constr
_refine_ls_matrix_type full
_refine_ls_number_parameters 178
_refine_ls_number_reflns 3558
_refine_ls_number_restraints 0
_refine_ls_restrained_S_all 1.061
_refine_ls_R_factor_all 0.0295
_refine_ls_R_factor_gt 0.0260
_refine_ls_shift/su_max 0.000
_refine_ls_shift/su_mean 0.000
_refine_ls_structure_factor_coef Fsqd
_refine_ls_weighting_details 'calc w=1/[\s^2^(Fo^2^)+(0.0250P)^2^+0.4260P] where P=(Fo^2^+2Fc^2^)/3'
_refine_ls_weighting_scheme calc
_refine_ls_wR_factor_gt 0.0601
_refine_ls_wR_factor_ref 0.0621
_reflns_number_gt 3144
_reflns_number_total 3558
_reflns_threshold_expression >2\s(I)
_cod_data_source_file om2174.cif
_cod_data_source_block I
_cod_depositor_comments
;
The following automatic conversions were performed:
'_symmetry_cell_setting' value 'Monoclinic' changed to 'monoclinic'
according to '/home/saulius/struct/CIF-dictionaries/cif_core.dic'
dictionary named 'cif_core.dic' version 2.4.1 from 2010-06-29.

Automatic conversion script
Id: cif_fix_enum 1527 2010-12-29 10:47:43Z saulius 

The following automatic conversions were performed:

'_symmetry_cell_setting' value 'Monoclinic' changed to 'monoclinic'
according to /home/saulius/struct/CIF-dictionaries/cif_core.dic
dictionary named 'cif_core.dic' version 2.4.1 from 2010-06-29.

Automatic conversion script
Id: cif_fix_values 1715 2011-07-08 13:25:40Z adriana 
;
_cod_original_sg_symbol_H-M 'P 21/c'
_cod_database_code 2216705
_cod_database_fobs_code 2216705

loop_
_symmetry_equiv_pos_as_xyz
'x, y, z'
'-x, y+1/2, -z+1/2'
'-x, -y, -z'
'x, -y-1/2, z-1/2'

loop_
_atom_site_type_symbol
_atom_site_label
_atom_site_fract_x
_atom_site_fract_y
_atom_site_fract_z
_atom_site_U_iso_or_equiv
_atom_site_adp_type
_atom_site_calc_flag
_atom_site_refinement_flags
_atom_site_occupancy
Sn Sn1 0.5000 0.5000 0.5000 0.03137(6) Uani d S 1
Cl Cl1 0.20749(7) 0.43159(4) 0.57024(3) 0.05319(13) Uani d . 1
C C1 0.8020(3) 0.29921(14) 0.38280(14) 0.0532(5) Uani d . 1
H H1 0.9066 0.3322 0.4006 0.064 Uiso calc R 1
C C2 0.8068(5) 0.24379(18) 0.30446(18) 0.0773(9) Uani d . 1
H H2 0.9140 0.2404 0.2697 0.093 Uiso calc R 1
C C3 0.6534(6) 0.19451(18) 0.27899(18) 0.0898(11) Uani d . 1
H H3 0.6568 0.1576 0.2268 0.108 Uiso calc R 1
C C4 0.4961(5) 0.19903(18) 0.3293(2) 0.0842(9) Uani d . 1
H H4 0.3929 0.1650 0.3113 0.101 Uiso calc R 1
C C5 0.4881(4) 0.25374(15) 0.40689(17) 0.0596(6) Uani d . 1
H H5 0.3798 0.2562 0.4409 0.072 Uiso calc R 1
C C6 0.6417(3) 0.30517(12) 0.43423(12) 0.0415(4) Uani d . 1
C C7 0.6336(3) 0.36578(13) 0.51685(13) 0.0450(4) Uani d . 1
H H7A 0.7589 0.3765 0.5380 0.054 Uiso calc R 1
H H7B 0.5694 0.3320 0.5646 0.054 Uiso calc R 1
C C8 0.5061(2) 0.45295(11) 0.28016(10) 0.0322(3) Uani d . 1
H H8 0.6321 0.4607 0.2901 0.039 Uiso calc R 1
C C9 0.4468(2) 0.42783(12) 0.19347(11) 0.0346(3) Uani d . 1
C C10 0.2592(3) 0.41791(16) 0.17951(13) 0.0507(5) Uani d . 1
H H10 0.2141 0.4004 0.1225 0.061 Uiso calc R 1
C C11 0.1393(3) 0.43422(18) 0.25106(13) 0.0556(6) Uani d . 1
H H11 0.0124 0.4293 0.2423 0.067 Uiso calc R 1
C C12 0.2089(2) 0.45780(15) 0.33514(12) 0.0429(4) Uani d . 1
H H12 0.1274 0.4680 0.3832 0.051 Uiso calc R 1
C C13 0.5846(3) 0.41269(13) 0.11814(12) 0.0410(4) Uani d . 1
H H13A 0.6507 0.3547 0.1276 0.049 Uiso calc R 1
H H13B 0.5223 0.4098 0.0595 0.049 Uiso calc R 1
C C14 0.8871(3) 0.42179(13) -0.00519(12) 0.0436(4) Uani d . 1
H H14 0.8118 0.3695 -0.0092 0.052 Uiso calc R 1
C C15 0.8503(3) 0.49061(12) 0.05819(13) 0.0396(4) Uani d . 1
C C16 0.9622(3) 0.56830(14) 0.06280(13) 0.0460(4) Uani d . 1
H H16 0.9362 0.6147 0.1052 0.055 Uiso calc R 1
O O1 0.7078(2) 0.48820(10) 0.12015(12) 0.0590(5) Uani d . 1
N N1 0.39040(19) 0.46651(11) 0.35020(9) 0.0328(3) Uani d . 1

loop_
_atom_site_aniso_label
_atom_site_aniso_U_11
_atom_site_aniso_U_22
_atom_site_aniso_U_33
_atom_site_aniso_U_12
_atom_site_aniso_U_13
_atom_site_aniso_U_23
Sn1 0.02965(9) 0.03914(10) 0.02533(9) 0.00382(6) 0.00442(6) -0.00170(5)
Cl1 0.0395(2) 0.0754(3) 0.0447(3) -0.0091(2) 0.00994(19) -0.0005(2)
C1 0.0660(13) 0.0428(10) 0.0509(12) 0.0122(9) 0.0140(10) 0.0053(9)
C2 0.125(2) 0.0526(13) 0.0544(14) 0.0342(15) 0.0313(15) 0.0074(11)
C3 0.180(4) 0.0434(13) 0.0463(14) 0.0161(17) -0.0108(18) -0.0093(10)
C4 0.129(3) 0.0485(14) 0.0748(18) -0.0162(15) -0.0235(18) -0.0062(12)
C5 0.0737(15) 0.0441(11) 0.0610(13) -0.0067(10) -0.0047(11) 0.0067(9)
C6 0.0542(11) 0.0330(8) 0.0373(9) 0.0084(8) 0.0019(8) 0.0047(7)
C7 0.0515(11) 0.0466(10) 0.0368(9) 0.0134(8) -0.0011(8) 0.0007(8)
C8 0.0274(7) 0.0404(9) 0.0290(8) -0.0003(6) 0.0033(6) 0.0018(6)
C9 0.0352(8) 0.0431(9) 0.0255(7) -0.0043(7) 0.0064(6) 0.0024(6)
C10 0.0404(10) 0.0822(15) 0.0296(9) -0.0124(10) -0.0009(7) -0.0004(9)
C11 0.0296(9) 0.1006(18) 0.0367(10) -0.0086(10) 0.0001(7) 0.0035(10)
C12 0.0300(8) 0.0652(12) 0.0334(9) 0.0003(8) 0.0067(7) 0.0024(8)
C13 0.0430(9) 0.0498(10) 0.0303(8) -0.0100(8) 0.0094(7) -0.0059(7)
C14 0.0444(10) 0.0481(10) 0.0383(9) -0.0156(8) 0.0119(7) -0.0131(8)
C15 0.0380(9) 0.0495(10) 0.0313(9) -0.0067(7) 0.0113(7) -0.0080(7)
C16 0.0466(10) 0.0505(10) 0.0410(10) -0.0130(8) 0.0171(8) -0.0188(8)
O1 0.0566(9) 0.0633(9) 0.0572(10) -0.0258(7) 0.0344(8) -0.0252(7)
N1 0.0302(7) 0.0419(7) 0.0263(7) 0.0009(6) 0.0031(5) 0.0013(6)

loop_
_atom_type_symbol
_atom_type_description
_atom_type_scat_dispersion_real
_atom_type_scat_dispersion_imag
_atom_type_scat_source
C C 0.0033 0.0016 'International Tables Vol C Tables 4.2.6.8 and 6.1.1.4'
H H 0.0000 0.0000 'International Tables Vol C Tables 4.2.6.8 and 6.1.1.4'
O O 0.0106 0.0060 'International Tables Vol C Tables 4.2.6.8 and 6.1.1.4'
Sn Sn -0.6537 1.4246 'International Tables Vol C Tables 4.2.6.8 and 6.1.1.4'
Cl Cl 0.1484 0.1585 'International Tables Vol C Tables 4.2.6.8 and 6.1.1.4'
N N 0.0061 0.0033 'International Tables Vol C Tables 4.2.6.8 and 6.1.1.4'

loop_
_geom_angle_atom_site_label_1
_geom_angle_atom_site_label_2
_geom_angle_atom_site_label_3
_geom_angle_site_symmetry_1
_geom_angle_site_symmetry_3
_geom_angle
C7 Sn1 N1 . . 94.19(6)
C7 Sn1 Cl1 . . 88.98(6)
N1 Sn1 Cl1 . . 91.01(4)
C6 C1 C2 . . 120.2(2)
C6 C1 H1 . . 119.9
C2 C1 H1 . . 119.9
C3 C2 C1 . . 119.8(3)
C3 C2 H2 . . 120.1
C1 C2 H2 . . 120.1
C4 C3 C2 . . 120.6(2)
C4 C3 H3 . . 119.7
C2 C3 H3 . . 119.7
C3 C4 C5 . . 120.6(3)
C3 C4 H4 . . 119.7
C5 C4 H4 . . 119.7
C4 C5 C6 . . 120.2(3)
C4 C5 H5 . . 119.9
C6 C5 H5 . . 119.9
C1 C6 C5 . . 118.7(2)
C1 C6 C7 . . 120.68(19)
C5 C6 C7 . . 120.66(19)
C6 C7 Sn1 . . 116.39(12)
C6 C7 H7A . . 108.2
Sn1 C7 H7A . . 108.2
C6 C7 H7B . . 108.2
Sn1 C7 H7B . . 108.2
H7A C7 H7B . . 107.3
N1 C8 C9 . . 123.04(15)
N1 C8 H8 . . 118.5
C9 C8 H8 . . 118.5
C10 C9 C8 . . 117.73(15)
C10 C9 C13 . . 122.04(15)
C8 C9 C13 . . 120.23(15)
C9 C10 C11 . . 119.34(17)
C9 C10 H10 . . 120.3
C11 C10 H10 . . 120.3
C12 C11 C10 . . 119.43(17)
C12 C11 H11 . . 120.3
C10 C11 H11 . . 120.3
N1 C12 C11 . . 122.02(16)
N1 C12 H12 . . 119.0
C11 C12 H12 . . 119.0
O1 C13 C9 . . 107.17(14)
O1 C13 H13A . . 110.3
C9 C13 H13A . . 110.3
O1 C13 H13B . . 110.3
C9 C13 H13B . . 110.3
H13A C13 H13B . . 108.5
C15 C14 C16 . 3_765 119.17(17)
C15 C14 H14 . . 120.4
C16 C14 H14 3_765 . 120.4
O1 C15 C16 . . 115.42(15)
O1 C15 C14 . . 124.78(16)
C16 C15 C14 . . 119.80(17)
C15 C16 C14 . 3_765 121.03(16)
C15 C16 H16 . . 119.5
C14 C16 H16 3_765 . 119.5
C15 O1 C13 . . 118.87(14)
C12 N1 C8 . . 118.41(14)
C12 N1 Sn1 . . 119.77(11)
C8 N1 Sn1 . . 121.78(11)

loop_
_geom_bond_atom_site_label_1
_geom_bond_atom_site_label_2
_geom_bond_site_symmetry_2
_geom_bond_distance
Sn1 C7 . 2.1696(18)
Sn1 N1 . 2.3784(14)
Sn1 Cl1 . 2.5515(5)
C1 C6 . 1.387(3)
C1 C2 . 1.396(3)
C1 H1 . 0.9300
C2 C3 . 1.368(5)
C2 H2 . 0.9300
C3 C4 . 1.358(5)
C3 H3 . 0.9300
C4 C5 . 1.382(4)
C4 H4 . 0.9300
C5 C6 . 1.393(3)
C5 H5 . 0.9300
C6 C7 . 1.491(3)
C7 H7A . 0.9700
C7 H7B . 0.9700
C8 N1 . 1.339(2)
C8 C9 . 1.386(2)
C8 H8 . 0.9300
C9 C10 . 1.380(2)
C9 C13 . 1.504(2)
C10 C11 . 1.381(3)
C10 H10 . 0.9300
C11 C12 . 1.371(3)
C11 H11 . 0.9300
C12 N1 . 1.338(2)
C12 H12 . 0.9300
C13 O1 . 1.404(2)
C13 H13A . 0.9700
C13 H13B . 0.9700
C14 C15 . 1.381(2)
C14 C16 3_765 1.387(2)
C14 H14 . 0.9300
C15 O1 . 1.375(2)
C15 C16 . 1.380(3)
C16 C14 3_765 1.387(2)
C16 H16 . 0.9300

loop_
_geom_torsion_atom_site_label_1
_geom_torsion_atom_site_label_2
_geom_torsion_atom_site_label_3
_geom_torsion_atom_site_label_4
_geom_torsion_site_symmetry_1
_geom_torsion_site_symmetry_4
_geom_torsion
C6 C1 C2 C3 . . -0.7(3)
C1 C2 C3 C4 . . 0.0(4)
C2 C3 C4 C5 . . 0.2(4)
C3 C4 C5 C6 . . 0.2(4)
C2 C1 C6 C5 . . 1.1(3)
C2 C1 C6 C7 . . -178.63(18)
C4 C5 C6 C1 . . -0.8(3)
C4 C5 C6 C7 . . 178.9(2)
C1 C6 C7 Sn1 . . 100.43(18)
C5 C6 C7 Sn1 . . -79.3(2)
N1 Sn1 C7 C6 3_666 . -171.71(16)
N1 Sn1 C7 C6 . . 8.29(16)
Cl1 Sn1 C7 C6 3_666 . -80.77(15)
Cl1 Sn1 C7 C6 . . 99.23(15)
N1 C8 C9 C10 . . 0.9(3)
N1 C8 C9 C13 . . -179.33(16)
C8 C9 C10 C11 . . 0.8(3)
C13 C9 C10 C11 . . -179.0(2)
C9 C10 C11 C12 . . -1.5(4)
C10 C11 C12 N1 . . 0.7(4)
C10 C9 C13 O1 . . 132.9(2)
C8 C9 C13 O1 . . -46.9(2)
C16 C14 C15 O1 3_765 . -178.7(2)
C16 C14 C15 C16 3_765 . 0.6(3)
O1 C15 C16 C14 . 3_765 178.7(2)
C14 C15 C16 C14 . 3_765 -0.6(4)
C16 C15 O1 C13 . . 178.23(19)
C14 C15 O1 C13 . . -2.5(3)
C9 C13 O1 C15 . . 179.19(18)
C11 C12 N1 C8 . . 1.0(3)
C11 C12 N1 Sn1 . . -176.86(17)
C9 C8 N1 C12 . . -1.8(3)
C9 C8 N1 Sn1 . . 175.98(13)
C7 Sn1 N1 C12 . . 112.89(15)
C7 Sn1 N1 C12 3_666 . -67.11(15)
Cl1 Sn1 N1 C12 3_666 . -156.17(14)
Cl1 Sn1 N1 C12 . . 23.83(14)
C7 Sn1 N1 C8 . . -64.88(14)
C7 Sn1 N1 C8 3_666 . 115.12(14)
Cl1 Sn1 N1 C8 3_666 . 26.06(13)
Cl1 Sn1 N1 C8 . . -153.94(13)
